data_4118893
loop_
_publ_author_name
'Michael W. Lodewyk'
'Cristian Soldi'
'Paul B. Jones'
'Marilyn M. Olmstead'
'Juan Rita'
'Jared T. Shaw'
'Dean J. Tantillo'

_publ_section_title
;
 The Correct Structure of Aquatolide-Experimental Validation of a
 Theoretically-Predicted Structural Revision
;
_journal_name_full 'Journal of the American Chemical Society'
_journal_page_first 18550
_journal_page_last 18553
_journal_paper_doi 10.1021/ja3089394
_journal_volume 134
_journal_year 2012
_chemical_absolute_configuration ad
_chemical_formula_moiety 'C15 H18 O3'
_chemical_formula_sum 'C15 H18 O3'
_chemical_formula_weight 246.29
_chemical_name_systematic
; 
 ? 
;
_space_group_IT_number 4
_symmetry_cell_setting monoclinic
_symmetry_space_group_name_Hall 'P 2yb'
_symmetry_space_group_name_H-M 'P 1 21 1'
_atom_sites_solution_hydrogens geom
_atom_sites_solution_primary direct
_atom_sites_solution_secondary difmap
_audit_creation_method SHELXL-97
_cell_angle_alpha 90.00
_cell_angle_beta 109.978(4)
_cell_angle_gamma 90.00
_cell_formula_units_Z 2
_cell_length_a 9.3980(12)
_cell_length_b 6.1397(8)
_cell_length_c 11.6079(16)
_cell_measurement_reflns_used 6491
_cell_measurement_temperature 90(2)
_cell_measurement_theta_max 72.2
_cell_measurement_theta_min 5.26
_cell_volume 629.48(14)
_computing_cell_refinement 'SAINT (Bruker, 2011)'
_computing_data_collection 'Apex2 (Bruker, 2011)'
_computing_data_reduction 'SAINT (Bruker, 2011)'
_computing_publication_material 'SHELXL97 (Sheldrick, 2008)'
_computing_structure_refinement 'SHELXL97 (Sheldrick, 2008)'
_computing_structure_solution 'SHELXS97 (Sheldrick, 2008)'
_diffrn_ambient_temperature 90(2)
_diffrn_detector_area_resol_mean 8.3
_diffrn_measured_fraction_theta_full 0.992
_diffrn_measured_fraction_theta_max 0.992
_diffrn_measurement_device_type 'Bruker DUO'
_diffrn_measurement_method '\w and \f'
_diffrn_radiation_monochromator graphite
_diffrn_radiation_source 'fine-focus sealed tube'
_diffrn_radiation_type CuK\a
_diffrn_radiation_wavelength 1.54178
_diffrn_reflns_av_R_equivalents 0.0239
_diffrn_reflns_av_sigmaI/netI 0.0267
_diffrn_reflns_limit_h_max 11
_diffrn_reflns_limit_h_min -11
_diffrn_reflns_limit_k_max 7
_diffrn_reflns_limit_k_min -7
_diffrn_reflns_limit_l_max 13
_diffrn_reflns_limit_l_min -13
_diffrn_reflns_number 6731
_diffrn_reflns_theta_full 67.73
_diffrn_reflns_theta_max 67.73
_diffrn_reflns_theta_min 5.26
_exptl_absorpt_coefficient_mu 0.722
_exptl_absorpt_correction_T_max 0.986
_exptl_absorpt_correction_T_min 0.918
_exptl_absorpt_correction_type multi-scan
_exptl_absorpt_process_details 'SADABS (Sheldrick, 2007)'
_exptl_crystal_colour colorless
_exptl_crystal_density_diffrn 1.299
_exptl_crystal_description plate
_exptl_crystal_F_000 264
_exptl_crystal_size_max 0.12
_exptl_crystal_size_mid 0.06
_exptl_crystal_size_min 0.02
_refine_diff_density_max 0.218
_refine_diff_density_min -0.169
_refine_diff_density_rms 0.032
_refine_ls_abs_structure_details 'Flack H D (1983), Acta Cryst. A39, 876-881'
_refine_ls_abs_structure_Flack 0.07(15)
_refine_ls_extinction_method none
_refine_ls_goodness_of_fit_ref 1.056
_refine_ls_hydrogen_treatment mixed
_refine_ls_matrix_type full
_refine_ls_number_parameters 202
_refine_ls_number_reflns 2238
_refine_ls_number_restraints 1
_refine_ls_restrained_S_all 1.056
_refine_ls_R_factor_all 0.0280
_refine_ls_R_factor_gt 0.0268
_refine_ls_shift/su_max 0.000
_refine_ls_shift/su_mean 0.000
_refine_ls_structure_factor_coef Fsqd
_refine_ls_weighting_details 'calc w=1/[\s^2^(Fo^2^)+(0.0430P)^2^+0.1092P] where P=(Fo^2^+2Fc^2^)/3'
_refine_ls_weighting_scheme calc
_refine_ls_wR_factor_gt 0.0709
_refine_ls_wR_factor_ref 0.0712
_reflns_number_gt 2219
_reflns_number_total 2238
_reflns_threshold_expression I>2\s(I)
_cod_data_source_file ja3089394_si_002.cif
_cod_data_source_block mn2118
_cod_original_sg_symbol_H-M 'P 21'
_cod_database_code 4118893

loop_
_symmetry_equiv_pos_as_xyz
'x, y, z'
'-x, y+1/2, -z'

loop_
_atom_site_label
_atom_site_type_symbol
_atom_site_fract_x
_atom_site_fract_y
_atom_site_fract_z
_atom_site_U_iso_or_equiv
_atom_site_adp_type
_atom_site_occupancy
_atom_site_symmetry_multiplicity
_atom_site_calc_flag
_atom_site_refinement_flags
O1 O 0.66411(11) 0.72130(17) 0.49377(8) 0.0253(2) Uani 1 1 d .
O2 O 0.40670(10) 0.30618(15) -0.01856(8) 0.0203(2) Uani 1 1 d .
O3 O 0.73732(10) 0.37330(16) 0.49932(7) 0.0205(2) Uani 1 1 d .
C1 C 0.66076(15) 0.5515(2) 0.44147(12) 0.0191(3) Uani 1 1 d .
C2 C 0.57291(14) 0.4886(2) 0.30994(11) 0.0164(3) Uani 1 1 d .
C3 C 0.43934(14) 0.6378(2) 0.24690(11) 0.0190(3) Uani 1 1 d .
H3A H 0.4681(19) 0.784(3) 0.2836(16) 0.027(4) Uiso 1 1 d .
H3B H 0.4308(16) 0.656(3) 0.1590(14) 0.013(3) Uiso 1 1 d .
C4 C 0.29062(15) 0.5634(2) 0.26062(12) 0.0206(3) Uani 1 1 d .
H4A H 0.2186(19) 0.688(3) 0.2376(16) 0.028(4) Uiso 1 1 d .
H4B H 0.3048(18) 0.523(3) 0.3439(15) 0.021(4) Uiso 1 1 d .
C5 C 0.21156(14) 0.3765(3) 0.18142(12) 0.0227(3) Uani 1 1 d .
H5 H 0.109(2) 0.342(3) 0.1849(15) 0.025(4) Uiso 1 1 d .
C6 C 0.25407(14) 0.2536(2) 0.10442(11) 0.0204(3) Uani 1 1 d .
C7 C 0.40348(14) 0.2735(2) 0.08387(11) 0.0167(3) Uani 1 1 d .
C8 C 0.54999(13) 0.2195(2) 0.18663(11) 0.0160(2) Uani 1 1 d .
H8 H 0.5886(16) 0.086(3) 0.1623(13) 0.015(3) Uiso 1 1 d .
C9 C 0.66769(13) 0.4078(2) 0.22637(11) 0.0164(3) Uani 1 1 d .
H9 H 0.6861(16) 0.509(3) 0.1663(13) 0.011(3) Uiso 1 1 d .
C10 C 0.80572(13) 0.2919(2) 0.31816(11) 0.0176(3) Uani 1 1 d .
C11 C 0.71929(14) 0.2095(2) 0.40384(11) 0.0181(3) Uani 1 1 d .
H11 H 0.7529(17) 0.068(3) 0.4482(14) 0.019(4) Uiso 1 1 d .
C12 C 0.55231(13) 0.2377(2) 0.31943(11) 0.0159(3) Uani 1 1 d .
H12 H 0.4754(17) 0.180(3) 0.3504(13) 0.020(4) Uiso 1 1 d .
C13 C 0.15064(15) 0.0856(3) 0.02256(13) 0.0276(3) Uani 1 1 d .
H13A H 0.0599 0.0692 0.0452 0.033 Uiso 1 1 calc R
H13B H 0.2037 -0.0543 0.0323 0.033 Uiso 1 1 calc R
H13C H 0.1213 0.1329 -0.0630 0.033 Uiso 1 1 calc R
C14 C 0.86706(14) 0.1002(2) 0.26374(12) 0.0217(3) Uani 1 1 d .
H14A H 0.8773 0.1449 0.1859 0.026 Uiso 1 1 calc R
H14B H 0.7968 -0.0228 0.2495 0.026 Uiso 1 1 calc R
H14C H 0.9663 0.0566 0.3211 0.026 Uiso 1 1 calc R
C15 C 0.93575(14) 0.4508(2) 0.37804(12) 0.0223(3) Uani 1 1 d .
H15A H 0.9851 0.4899 0.3190 0.027 Uiso 1 1 calc R
H15B H 1.0096 0.3816 0.4498 0.027 Uiso 1 1 calc R
H15C H 0.8957 0.5825 0.4037 0.027 Uiso 1 1 calc R

loop_
_atom_site_aniso_label
_atom_site_aniso_U_11
_atom_site_aniso_U_22
_atom_site_aniso_U_33
_atom_site_aniso_U_23
_atom_site_aniso_U_13
_atom_site_aniso_U_12
O1 0.0359(5) 0.0214(5) 0.0230(5) -0.0070(4) 0.0157(4) -0.0070(4)
O2 0.0253(4) 0.0205(5) 0.0162(4) -0.0010(3) 0.0086(3) -0.0006(4)
O3 0.0269(5) 0.0207(5) 0.0140(4) 0.0000(4) 0.0071(3) -0.0029(4)
C1 0.0225(6) 0.0202(7) 0.0175(6) -0.0014(5) 0.0104(5) -0.0053(5)
C2 0.0197(6) 0.0149(6) 0.0165(6) -0.0007(5) 0.0087(5) -0.0022(5)
C3 0.0246(7) 0.0164(6) 0.0181(6) 0.0010(5) 0.0100(5) 0.0019(5)
C4 0.0233(6) 0.0204(7) 0.0210(7) 0.0008(5) 0.0114(5) 0.0050(5)
C5 0.0182(6) 0.0281(7) 0.0230(6) 0.0011(6) 0.0086(5) 0.0010(6)
C6 0.0168(6) 0.0259(7) 0.0182(6) 0.0003(5) 0.0055(5) 0.0008(5)
C7 0.0211(6) 0.0141(6) 0.0162(6) -0.0032(4) 0.0079(5) -0.0011(4)
C8 0.0181(6) 0.0156(6) 0.0164(6) -0.0016(5) 0.0085(5) -0.0011(5)
C9 0.0192(6) 0.0180(7) 0.0142(5) -0.0003(5) 0.0085(4) -0.0015(5)
C10 0.0175(6) 0.0177(6) 0.0172(6) 0.0007(5) 0.0055(5) -0.0008(5)
C11 0.0213(6) 0.0164(6) 0.0162(6) 0.0003(5) 0.0059(5) -0.0003(5)
C12 0.0199(6) 0.0146(6) 0.0152(6) 0.0009(5) 0.0084(5) -0.0004(5)
C13 0.0211(6) 0.0345(9) 0.0286(7) -0.0063(6) 0.0104(5) -0.0065(6)
C14 0.0182(6) 0.0237(7) 0.0233(6) -0.0016(6) 0.0071(5) 0.0017(5)
C15 0.0200(6) 0.0254(7) 0.0213(6) -0.0021(5) 0.0069(5) -0.0040(5)

loop_
_atom_type_symbol
_atom_type_description
_atom_type_scat_dispersion_real
_atom_type_scat_dispersion_imag
_atom_type_scat_source
C C 0.0181 0.0091 'International Tables Vol C Tables 4.2.6.8 and 6.1.1.4'
H H 0.0000 0.0000 'International Tables Vol C Tables 4.2.6.8 and 6.1.1.4'
O O 0.0492 0.0322 'International Tables Vol C Tables 4.2.6.8 and 6.1.1.4'

loop_
_geom_angle_atom_site_label_1
_geom_angle_atom_site_label_2
_geom_angle_atom_site_label_3
_geom_angle
C1 O3 C11 105.98(9)
O1 C1 O3 122.18(11)
O1 C1 C2 129.84(13)
O3 C1 C2 107.93(11)
C1 C2 C3 113.97(11)
C1 C2 C12 102.59(10)
C3 C2 C12 121.68(11)
C1 C2 C9 117.64(10)
C3 C2 C9 115.60(10)
C12 C2 C9 81.11(9)
C2 C3 C4 113.75(11)
C2 C3 H3A 106.2(10)
C4 C3 H3A 110.5(10)
C2 C3 H3B 108.9(8)
C4 C3 H3B 112.4(8)
H3A C3 H3B 104.5(14)
C5 C4 C3 116.34(11)
C5 C4 H4A 105.9(10)
C3 C4 H4A 107.7(10)
C5 C4 H4B 106.6(10)
C3 C4 H4B 111.4(10)
H4A C4 H4B 108.5(14)
C6 C5 C4 130.25(12)
C6 C5 H5 115.0(10)
C4 C5 H5 114.7(10)
C5 C6 C7 124.74(12)
C5 C6 C13 122.23(12)
C7 C6 C13 112.95(11)
O2 C7 C6 120.25(11)
O2 C7 C8 119.01(11)
C6 C7 C8 120.10(10)
C7 C8 C12 118.02(10)
C7 C8 C9 115.62(11)
C12 C8 C9 83.32(9)
C7 C8 H8 106.4(8)
C12 C8 H8 118.2(8)
C9 C8 H8 114.3(9)
C10 C9 C8 101.93(10)
C10 C9 C2 103.58(9)
C8 C9 C2 85.63(9)
C10 C9 H9 117.8(8)
C8 C9 H9 122.3(8)
C2 C9 H9 119.8(9)
C15 C10 C14 108.71(10)
C15 C10 C9 111.83(11)
C14 C10 C9 114.46(10)
C15 C10 C11 115.06(10)
C14 C10 C11 111.20(11)
C9 C10 C11 95.24(9)
O3 C11 C12 103.42(10)
O3 C11 C10 107.91(10)
C12 C11 C10 101.24(9)
O3 C11 H11 105.7(9)
C12 C11 H11 119.7(9)
C10 C11 H11 117.7(9)
C8 C12 C11 106.86(9)
C8 C12 C2 87.74(9)
C11 C12 C2 91.83(10)
C8 C12 H12 125.6(9)
C11 C12 H12 116.3(9)
C2 C12 H12 120.7(10)
C6 C13 H13A 109.5
C6 C13 H13B 109.5
H13A C13 H13B 109.5
C6 C13 H13C 109.5
H13A C13 H13C 109.5
H13B C13 H13C 109.5
C10 C14 H14A 109.5
C10 C14 H14B 109.5
H14A C14 H14B 109.5
C10 C14 H14C 109.5
H14A C14 H14C 109.5
H14B C14 H14C 109.5
C10 C15 H15A 109.5
C10 C15 H15B 109.5
H15A C15 H15B 109.5
C10 C15 H15C 109.5
H15A C15 H15C 109.5
H15B C15 H15C 109.5

loop_
_geom_bond_atom_site_label_1
_geom_bond_atom_site_label_2
_geom_bond_distance
O1 C1 1.2016(17)
O2 C7 1.2163(15)
O3 C1 1.3546(17)
O3 C11 1.4630(16)
C1 C2 1.5166(17)
C2 C3 1.5240(17)
C2 C12 1.5611(17)
C2 C9 1.6033(16)
C3 C4 1.5295(18)
C3 H3A 0.99(2)
C3 H3B 1.002(15)
C4 C5 1.499(2)
C4 H4A 0.995(19)
C4 H4B 0.963(17)
C5 C6 1.3310(19)
C5 H5 1.003(17)
C6 C7 1.5074(17)
C6 C13 1.5102(18)
C7 C8 1.5187(16)
C8 C12 1.5384(16)
C8 C9 1.5570(17)
C8 H8 0.975(17)
C9 C10 1.5427(16)
C9 H9 0.992(15)
C10 C15 1.5320(17)
C10 C14 1.5380(18)
C10 C11 1.5677(17)
C11 C12 1.5499(16)
C11 H11 1.004(17)
C12 H12 0.977(16)
C13 H13A 0.9800
C13 H13B 0.9800
C13 H13C 0.9800
C14 H14A 0.9800
C14 H14B 0.9800
C14 H14C 0.9800
C15 H15A 0.9800
C15 H15B 0.9800
C15 H15C 0.9800

loop_
_geom_hbond_atom_site_label_D
_geom_hbond_atom_site_label_H
_geom_hbond_atom_site_label_A
_geom_hbond_distance_DH
_geom_hbond_distance_HA
_geom_hbond_distance_DA
_geom_hbond_angle_DHA
_geom_hbond_site_symmetry_A
C11 H11 O1 1.004(17) 2.411(18) 3.2729(17) 143.5(12) 1_545

loop_
_geom_torsion_atom_site_label_1
_geom_torsion_atom_site_label_2
_geom_torsion_atom_site_label_3
_geom_torsion_atom_site_label_4
_geom_torsion
C11 O3 C1 O1 -173.86(11)
C11 O3 C1 C2 8.53(12)
O1 C1 C2 C3 -18.81(19)
O3 C1 C2 C3 158.55(10)
O1 C1 C2 C12 -152.30(13)
O3 C1 C2 C12 25.06(12)
O1 C1 C2 C9 121.24(14)
O3 C1 C2 C9 -61.40(14)
C1 C2 C3 C4 -90.68(13)
C12 C2 C3 C4 33.00(16)
C9 C2 C3 C4 128.42(11)
C2 C3 C4 C5 -76.60(15)
C3 C4 C5 C6 4.3(2)
C4 C5 C6 C7 2.8(2)
C4 C5 C6 C13 -173.68(14)
C5 C6 C7 O2 -123.27(15)
C13 C6 C7 O2 53.49(17)
C5 C6 C7 C8 65.93(18)
C13 C6 C7 C8 -117.31(13)
O2 C7 C8 C12 164.31(11)
C6 C7 C8 C12 -24.78(17)
O2 C7 C8 C9 68.04(15)
C6 C7 C8 C9 -121.05(12)
C7 C8 C9 C10 -173.50(10)
C12 C8 C9 C10 68.56(9)
C7 C8 C9 C2 83.53(11)
C12 C8 C9 C2 -34.41(8)
C1 C2 C9 C10 32.42(14)
C3 C2 C9 C10 171.84(10)
C12 C2 C9 C10 -67.19(10)
C1 C2 C9 C8 133.66(11)
C3 C2 C9 C8 -86.92(11)
C12 C2 C9 C8 34.04(8)
C8 C9 C10 C15 -175.99(10)
C2 C9 C10 C15 -87.66(12)
C8 C9 C10 C14 59.83(12)
C2 C9 C10 C14 148.16(10)
C8 C9 C10 C11 -56.31(10)
C2 C9 C10 C11 32.01(11)
C1 O3 C11 C12 -39.72(12)
C1 O3 C11 C10 67.00(12)
C15 C10 C11 O3 25.24(14)
C14 C10 C11 O3 149.38(10)
C9 C10 C11 O3 -91.83(10)
C15 C10 C11 C12 133.48(11)
C14 C10 C11 C12 -102.39(11)
C9 C10 C11 C12 16.40(11)
C7 C8 C12 C11 -171.36(11)
C9 C8 C12 C11 -55.83(10)
C7 C8 C12 C2 -80.13(12)
C9 C8 C12 C2 35.39(8)
O3 C11 C12 C8 138.77(9)
C10 C11 C12 C8 27.06(13)
O3 C11 C12 C2 50.58(10)
C10 C11 C12 C2 -61.12(10)
C1 C2 C12 C8 -150.93(9)
C3 C2 C12 C8 80.24(12)
C9 C2 C12 C8 -34.43(8)
C1 C2 C12 C11 -44.13(10)
C3 C2 C12 C11 -172.95(11)
C9 C2 C12 C11 72.37(9)
